data_7129763
loop_
_publ_author_name
'Kundu, Gargi'
'Ajithkumar, V. S.'
'Raj, K. Vipin'
'Vanka, Kumar'
'Tothadi, Srinu'
'Sen, Sakya S.'

_publ_section_title
;
 Substitution at sp3 boron of a six-membered NHC&#x00B7;BH3: convenient
 access to a dihydroxyborenium cation
;
_journal_name_full 'Chemical Communications'
_journal_paper_doi 10.1039/D1CC06816D
_journal_year 2022
_chemical_formula_moiety 'C28 H43 B N2'
_chemical_formula_sum 'C28 H43 B N2'
_chemical_formula_weight 418.45
_space_group_crystal_system orthorhombic
_space_group_IT_number 60
_space_group_name_Hall '-P 2n 2ab'
_space_group_name_H-M_alt 'P b c n'
_atom_sites_solution_hydrogens mixed
_audit_creation_date 2021-04-15
_audit_creation_method
;
Olex2 1.2
(compiled 2018.05.29 svn.r3508 for OlexSys, GUI svn.r5506)
;
_audit_update_record
;
2021-08-08 deposited with the CCDC.	2022-02-16 downloaded from the CCDC.
;
_cell_angle_alpha 90
_cell_angle_beta 90
_cell_angle_gamma 90
_cell_formula_units_Z 16
_cell_length_a 19.167(2)
_cell_length_b 14.1542(17)
_cell_length_c 39.176(5)
_cell_measurement_reflns_used 9061
_cell_measurement_temperature 100
_cell_measurement_theta_max 24.11
_cell_measurement_theta_min 2.34
_cell_volume 10628(2)
_computing_cell_refinement 'SAINT v8.37A (Bruker, 2015)'
_computing_data_reduction 'SAINT v8.37A (Bruker, 2015)'
_computing_molecular_graphics 'Olex2 (Dolomanov et al., 2009)'
_computing_publication_material 'Olex2 (Dolomanov et al., 2009)'
_computing_structure_refinement 'ShelXL (Sheldrick, 2015)'
_computing_structure_solution 'SHELXT 2014/5 (Sheldrick, 2014)'
_diffrn_ambient_temperature 100.0
_diffrn_measured_fraction_theta_full 1.000
_diffrn_measured_fraction_theta_max 0.999
_diffrn_measurement_device_type 'Bruker D8 VENTURE Kappa Duo PHOTON II CPAD'
_diffrn_measurement_method '\f and \w scans'
_diffrn_radiation_type MoK\a
_diffrn_radiation_wavelength 0.71073
_diffrn_reflns_av_R_equivalents 0.1436
_diffrn_reflns_av_unetI/netI 0.0351
_diffrn_reflns_Laue_measured_fraction_full 1.000
_diffrn_reflns_Laue_measured_fraction_max 0.999
_diffrn_reflns_limit_h_max 23
_diffrn_reflns_limit_h_min -23
_diffrn_reflns_limit_k_max 17
_diffrn_reflns_limit_k_min -17
_diffrn_reflns_limit_l_max 49
_diffrn_reflns_limit_l_min -49
_diffrn_reflns_number 465420
_diffrn_reflns_point_group_measured_fraction_full 1.000
_diffrn_reflns_point_group_measured_fraction_max 0.999
_diffrn_reflns_theta_full 25.242
_diffrn_reflns_theta_max 26.419
_diffrn_reflns_theta_min 2.069
_diffrn_standards_number 0
_exptl_absorpt_coefficient_mu 0.059
_exptl_absorpt_correction_T_max 0.7454
_exptl_absorpt_correction_T_min 0.6275
_exptl_absorpt_correction_type multi-scan
_exptl_absorpt_process_details
'SADABS-2014/5 (Bruker,2014/5) was used for absorption correction. wR2(int) was 0.1366 before and 0.0879 after correction. The Ratio of minimum to maximum transmission is 0.8418. The \l/2 correction factor is Not present.'
_exptl_crystal_colour colourless
_exptl_crystal_colour_primary colourless
_exptl_crystal_density_diffrn 1.046
_exptl_crystal_description block
_exptl_crystal_F_000 3680
_exptl_crystal_size_max 0.12
_exptl_crystal_size_mid 0.12
_exptl_crystal_size_min 0.07
_refine_diff_density_max 0.295
_refine_diff_density_min -0.483
_refine_diff_density_rms 0.138
_refine_ls_extinction_method none
_refine_ls_goodness_of_fit_ref 1.145
_refine_ls_hydrogen_treatment mixed
_refine_ls_matrix_type full
_refine_ls_number_parameters 599
_refine_ls_number_reflns 10905
_refine_ls_number_restraints 0
_refine_ls_restrained_S_all 1.145
_refine_ls_R_factor_all 0.0902
_refine_ls_R_factor_gt 0.0644
_refine_ls_shift/su_max 0.001
_refine_ls_shift/su_mean 0.000
_refine_ls_structure_factor_coef Fsqd
_refine_ls_weighting_details 'w=1/[\s^2^(Fo^2^)+(0.0596P)^2^+7.8981P] where P=(Fo^2^+2Fc^2^)/3'
_refine_ls_weighting_scheme calc
_refine_ls_wR_factor_gt 0.1465
_refine_ls_wR_factor_ref 0.1612
_reflns_Friedel_coverage 0.000
_reflns_number_gt 8657
_reflns_number_total 10905
_reflns_threshold_expression 'I > 2\s(I)'
_cod_data_source_file d1cc06816d2.cif
_cod_data_source_block mo_aj6siprbh3_0ma_a
_cod_database_code 7129763
_shelx_shelxl_version_number 2016/6
_shelx_space_group_comment
;
The symmetry employed for this shelxl refinement is uniquely defined
by the following loop, which should always be used as a source of
symmetry information in preference to the above space-group names.
They are only intended as comments.
;
_shelx_estimated_absorpt_t_max 0.996
_shelx_estimated_absorpt_t_min 0.993
_olex2_refinement_description
;
1. Fixed Uiso
 At 1.2 times of:
  All C(H) groups, All C(H,H) groups
 At 1.5 times of:
  All C(H,H,H) groups
2.a Ternary CH refined with riding coordinates:
 C7(H7), C34(H34), C10(H10), C50(H50), C53(H53), C25(H25), C37(H37), C22(H22)
2.b Secondary CH2 refined with riding coordinates:
 C40(H40A,H40B), C13(H13A,H13B), C14(H14A,H14B), C15(H15A,H15B), C41(H41A,
 H41B), C42(H42A,H42B)
2.c Aromatic/amide H refined with riding coordinates:
 C18(H18), C3(H3), C5(H5), C20(H20), C48(H48), C4(H4), C32(H32), C19(H19),
 C47(H47), C46(H46), C31(H31), C30(H30)
2.d Idealised Me refined as rotating group:
 C9(H9A,H9B,H9C), C8(H8A,H8B,H8C), C12(H12A,H12B,H12C), C11(H11A,H11B,H11C),
 C39(H39A,H39B,H39C), C36(H36A,H36B,H36C), C55(H55A,H55B,H55C), C35(H35A,H35B,
 H35C), C52(H52A,H52B,H52C), C38(H38A,H38B,H38C), C26(H26A,H26B,H26C), C51(H51A,
 H51B,H51C), C54(H54A,H54B,H54C), C27(H27A,H27B,H27C), C24(H24A,H24B,H24C),
 C23(H23A,H23B,H23C)
;
_olex2_submission_special_instructions 'No special instructions were received'

loop_
_space_group_symop_operation_xyz
'x, y, z'
'-x+1/2, -y+1/2, z+1/2'
'-x, y, -z+1/2'
'x+1/2, -y+1/2, -z'
'-x, -y, -z'
'x-1/2, y-1/2, -z-1/2'
'x, -y, z-1/2'
'-x-1/2, y-1/2, z'

loop_
_atom_site_label
_atom_site_type_symbol
_atom_site_fract_x
_atom_site_fract_y
_atom_site_fract_z
_atom_site_U_iso_or_equiv
_atom_site_adp_type
_atom_site_occupancy
_atom_site_site_symmetry_order
_atom_site_calc_flag
_atom_site_refinement_flags_posn
_atom_site_refinement_flags_adp
_atom_site_refinement_flags_occupancy
_atom_site_disorder_assembly
_atom_site_disorder_group
N1 N 0.27234(8) 0.52063(11) 0.18464(4) 0.0157(3) Uani 1 1 d . . . . .
N2 N 0.28796(8) 0.47114(11) 0.24000(4) 0.0157(3) Uani 1 1 d . . . . .
N4 N 0.26029(9) 0.22823(11) 0.49338(4) 0.0176(3) Uani 1 1 d . . . . .
N3 N 0.28136(9) 0.27401(11) 0.43815(4) 0.0177(3) Uani 1 1 d . . . . .
C56 C 0.27651(9) 0.54220(13) 0.21821(5) 0.0157(4) Uani 1 1 d . . . . .
C1 C 0.25562(10) 0.59244(13) 0.15970(4) 0.0161(4) Uani 1 1 d . . . . .
C16 C 0.28044(10) 0.48359(13) 0.27658(5) 0.0169(4) Uani 1 1 d . . . . .
C28 C 0.27800(10) 0.25836(13) 0.40164(5) 0.0182(4) Uani 1 1 d . . . . .
C6 C 0.30993(10) 0.64492(13) 0.14488(5) 0.0164(4) Uani 1 1 d . . . . .
C45 C 0.30169(11) 0.11230(13) 0.53506(5) 0.0192(4) Uani 1 1 d . . . . .
C7 C 0.38576(10) 0.63216(14) 0.15531(5) 0.0200(4) Uani 1 1 d . . . . .
H7 H 0.386571 0.598698 0.177788 0.024 Uiso 1 1 calc R . . . .
C43 C 0.26757(10) 0.20422(13) 0.46026(5) 0.0170(4) Uani 1 1 d . . . . .
C44 C 0.24545(11) 0.15663(13) 0.51872(4) 0.0182(4) Uani 1 1 d . . . . .
C18 C 0.33232(11) 0.49700(14) 0.33186(5) 0.0226(4) Uani 1 1 d . . . . .
H18 H 0.372446 0.502354 0.345964 0.027 Uiso 1 1 calc R . . . .
C3 C 0.17145(10) 0.66893(14) 0.12385(5) 0.0205(4) Uani 1 1 d . . . . .
H3 H 0.124676 0.676941 0.116365 0.025 Uiso 1 1 calc R . . . .
C2 C 0.18606(10) 0.60401(14) 0.14984(5) 0.0183(4) Uani 1 1 d . . . . .
C17 C 0.34053(10) 0.49150(14) 0.29653(5) 0.0191(4) Uani 1 1 d . . . . .
C21 C 0.21386(10) 0.48028(14) 0.29089(5) 0.0207(4) Uani 1 1 d . . . . .
C34 C 0.41081(11) 0.24492(15) 0.40151(5) 0.0238(4) Uani 1 1 d . . . . .
H34 H 0.403485 0.264137 0.425809 0.029 Uiso 1 1 calc R . . . .
C10 C 0.12640(10) 0.55129(15) 0.16653(5) 0.0230(4) Uani 1 1 d . . . . .
H10 H 0.146426 0.511581 0.185233 0.028 Uiso 1 1 calc R . . . .
C49 C 0.17598(11) 0.13663(13) 0.52685(5) 0.0197(4) Uani 1 1 d . . . . .
C5 C 0.29238(10) 0.70986(14) 0.11957(5) 0.0202(4) Uani 1 1 d . . . . .
H5 H 0.328093 0.746922 0.109394 0.024 Uiso 1 1 calc R . . . .
C40 C 0.29231(11) 0.37354(13) 0.44757(5) 0.0209(4) Uani 1 1 d . . . . .
H40A H 0.248323 0.409167 0.444441 0.025 Uiso 1 1 calc R . . . .
H40B H 0.328121 0.401747 0.432482 0.025 Uiso 1 1 calc R . . . .
C29 C 0.21297(11) 0.25938(14) 0.38551(5) 0.0209(4) Uani 1 1 d . . . . .
C20 C 0.20859(11) 0.48678(15) 0.32639(5) 0.0239(4) Uani 1 1 d . . . . .
H20 H 0.163788 0.485649 0.336753 0.029 Uiso 1 1 calc R . . . .
C50 C 0.11532(11) 0.18423(15) 0.50892(5) 0.0245(4) Uani 1 1 d . . . . .
H50 H 0.134254 0.217271 0.488345 0.029 Uiso 1 1 calc R . . . .
C13 C 0.27680(11) 0.42355(13) 0.17118(5) 0.0197(4) Uani 1 1 d . . . . .
H13A H 0.295342 0.424838 0.147595 0.024 Uiso 1 1 calc R . . . .
H13B H 0.229694 0.394901 0.170565 0.024 Uiso 1 1 calc R . . . .
C48 C 0.16372(11) 0.07052(14) 0.55262(5) 0.0228(4) Uani 1 1 d . . . . .
H48 H 0.117040 0.055866 0.558814 0.027 Uiso 1 1 calc R . . . .
C14 C 0.32400(11) 0.36522(14) 0.19355(5) 0.0210(4) Uani 1 1 d . . . . .
H14A H 0.372459 0.389071 0.192010 0.025 Uiso 1 1 calc R . . . .
H14B H 0.323561 0.298556 0.185900 0.025 Uiso 1 1 calc R . . . .
C53 C 0.37700(11) 0.13233(15) 0.52511(5) 0.0234(4) Uani 1 1 d . . . . .
H53 H 0.376288 0.167008 0.502871 0.028 Uiso 1 1 calc R . . . .
C4 C 0.22394(11) 0.72158(14) 0.10890(5) 0.0219(4) Uani 1 1 d . . . . .
H4 H 0.213175 0.765625 0.091377 0.026 Uiso 1 1 calc R . . . .
C33 C 0.34050(11) 0.24849(14) 0.38364(5) 0.0205(4) Uani 1 1 d . . . . .
C9 C 0.42267(11) 0.72723(15) 0.15981(6) 0.0262(5) Uani 1 1 d . . . . .
H9A H 0.428525 0.757416 0.137484 0.039 Uiso 1 1 calc GR . . . .
H9B H 0.468544 0.717037 0.170234 0.039 Uiso 1 1 calc GR . . . .
H9C H 0.394590 0.768106 0.174608 0.039 Uiso 1 1 calc GR . . . .
C32 C 0.33630(12) 0.23747(15) 0.34831(5) 0.0247(5) Uani 1 1 d . . . . .
H32 H 0.377933 0.229892 0.335440 0.030 Uiso 1 1 calc R . . . .
C25 C 0.41304(10) 0.49860(15) 0.28108(5) 0.0239(4) Uani 1 1 d . . . . .
H25 H 0.408502 0.492542 0.255750 0.029 Uiso 1 1 calc R . . . .
C19 C 0.26710(11) 0.49480(14) 0.34671(5) 0.0234(4) Uani 1 1 d . . . . .
H19 H 0.262479 0.498797 0.370809 0.028 Uiso 1 1 calc R . . . .
C8 C 0.42410(11) 0.57028(16) 0.12930(6) 0.0282(5) Uani 1 1 d . . . . .
H8A H 0.401416 0.508326 0.128001 0.042 Uiso 1 1 calc GR . . . .
H8B H 0.472753 0.562267 0.136415 0.042 Uiso 1 1 calc GR . . . .
H8C H 0.422646 0.600639 0.106825 0.042 Uiso 1 1 calc GR . . . .
C47 C 0.21814(11) 0.02589(14) 0.56934(5) 0.0236(4) Uani 1 1 d . . . . .
H47 H 0.208613 -0.018715 0.586845 0.028 Uiso 1 1 calc R . . . .
C15 C 0.29837(11) 0.37178(14) 0.22997(5) 0.0217(4) Uani 1 1 d . . . . .
H15A H 0.253784 0.337017 0.232211 0.026 Uiso 1 1 calc R . . . .
H15B H 0.332837 0.341994 0.245411 0.026 Uiso 1 1 calc R . . . .
C37 C 0.14477(11) 0.27122(15) 0.40498(5) 0.0243(4) Uani 1 1 d . . . . .
H37 H 0.156345 0.273381 0.429858 0.029 Uiso 1 1 calc R . . . .
C41 C 0.31574(11) 0.38100(14) 0.48440(5) 0.0229(4) Uani 1 1 d . . . . .
H41A H 0.363412 0.355003 0.486939 0.027 Uiso 1 1 calc R . . . .
H41B H 0.316358 0.447994 0.491649 0.027 Uiso 1 1 calc R . . . .
C46 C 0.28657(11) 0.04632(15) 0.56052(5) 0.0235(4) Uani 1 1 d . . . . .
H46 H 0.323671 0.015010 0.571947 0.028 Uiso 1 1 calc R . . . .
C42 C 0.26513(11) 0.32562(14) 0.50608(5) 0.0223(4) Uani 1 1 d . . . . .
H42A H 0.281187 0.325308 0.530100 0.027 Uiso 1 1 calc R . . . .
H42B H 0.218563 0.355810 0.505280 0.027 Uiso 1 1 calc R . . . .
C12 C 0.09005(11) 0.48495(16) 0.14126(6) 0.0299(5) Uani 1 1 d . . . . .
H12A H 0.069570 0.522096 0.122677 0.045 Uiso 1 1 calc GR . . . .
H12B H 0.053155 0.449893 0.153069 0.045 Uiso 1 1 calc GR . . . .
H12C H 0.124174 0.440425 0.131862 0.045 Uiso 1 1 calc GR . . . .
C31 C 0.27277(12) 0.23737(15) 0.33172(5) 0.0256(5) Uani 1 1 d . . . . .
H31 H 0.270955 0.229798 0.307646 0.031 Uiso 1 1 calc R . . . .
C30 C 0.21185(11) 0.24827(15) 0.35013(5) 0.0248(5) Uani 1 1 d . . . . .
H30 H 0.168377 0.248196 0.338480 0.030 Uiso 1 1 calc R . . . .
C11 C 0.07420(11) 0.61918(17) 0.18261(6) 0.0328(5) Uani 1 1 d . . . . .
H11A H 0.097994 0.658536 0.199580 0.049 Uiso 1 1 calc GR . . . .
H11B H 0.036970 0.583076 0.193742 0.049 Uiso 1 1 calc GR . . . .
H11C H 0.054047 0.659581 0.164848 0.049 Uiso 1 1 calc GR . . . .
C22 C 0.14793(11) 0.47134(17) 0.26964(5) 0.0288(5) Uani 1 1 d . . . . .
H22 H 0.161908 0.472366 0.245052 0.035 Uiso 1 1 calc R . . . .
C39 C 0.09618(12) 0.18700(17) 0.39928(6) 0.0337(5) Uani 1 1 d . . . . .
H39A H 0.082990 0.183869 0.375139 0.051 Uiso 1 1 calc GR . . . .
H39B H 0.054189 0.194563 0.413287 0.051 Uiso 1 1 calc GR . . . .
H39C H 0.120233 0.128594 0.405764 0.051 Uiso 1 1 calc GR . . . .
C36 C 0.46308(12) 0.31371(18) 0.38568(6) 0.0359(6) Uani 1 1 d . . . . .
H36A H 0.471655 0.296005 0.361860 0.054 Uiso 1 1 calc GR . . . .
H36B H 0.507005 0.311260 0.398456 0.054 Uiso 1 1 calc GR . . . .
H36C H 0.444111 0.377952 0.386569 0.054 Uiso 1 1 calc GR . . . .
C55 C 0.41378(12) 0.19523(17) 0.55112(6) 0.0325(5) Uani 1 1 d . . . . .
H55A H 0.388600 0.255214 0.553193 0.049 Uiso 1 1 calc GR . . . .
H55B H 0.461664 0.207461 0.543536 0.049 Uiso 1 1 calc GR . . . .
H55C H 0.414710 0.163420 0.573332 0.049 Uiso 1 1 calc GR . . . .
C35 C 0.43955(12) 0.14381(16) 0.40148(6) 0.0348(5) Uani 1 1 d . . . . .
H35A H 0.406521 0.101842 0.413088 0.052 Uiso 1 1 calc GR . . . .
H35B H 0.484442 0.142453 0.413440 0.052 Uiso 1 1 calc GR . . . .
H35C H 0.446044 0.122521 0.377888 0.052 Uiso 1 1 calc GR . . . .
C52 C 0.06042(12) 0.11306(18) 0.49662(6) 0.0370(6) Uani 1 1 d . . . . .
H52A H 0.082654 0.066013 0.481842 0.055 Uiso 1 1 calc GR . . . .
H52B H 0.024036 0.146345 0.483802 0.055 Uiso 1 1 calc GR . . . .
H52C H 0.039494 0.081373 0.516367 0.055 Uiso 1 1 calc GR . . . .
C38 C 0.10870(12) 0.36405(17) 0.39590(6) 0.0358(6) Uani 1 1 d . . . . .
H38A H 0.141009 0.416696 0.399652 0.054 Uiso 1 1 calc GR . . . .
H38B H 0.067405 0.372268 0.410343 0.054 Uiso 1 1 calc GR . . . .
H38C H 0.094544 0.362761 0.371864 0.054 Uiso 1 1 calc GR . . . .
C26 C 0.46038(12) 0.4190(2) 0.29374(6) 0.0405(6) Uani 1 1 d . . . . .
H26A H 0.467084 0.425034 0.318444 0.061 Uiso 1 1 calc GR . . . .
H26B H 0.505669 0.422996 0.282224 0.061 Uiso 1 1 calc GR . . . .
H26C H 0.438708 0.357850 0.288665 0.061 Uiso 1 1 calc GR . . . .
C51 C 0.08166(13) 0.25881(17) 0.53180(6) 0.0357(6) Uani 1 1 d . . . . .
H51A H 0.062240 0.228311 0.552147 0.054 Uiso 1 1 calc GR . . . .
H51B H 0.044245 0.290741 0.519246 0.054 Uiso 1 1 calc GR . . . .
H51C H 0.116909 0.305209 0.538677 0.054 Uiso 1 1 calc GR . . . .
C54 C 0.41862(13) 0.04189(18) 0.51983(7) 0.0414(6) Uani 1 1 d . . . . .
H54A H 0.422713 0.008176 0.541590 0.062 Uiso 1 1 calc GR . . . .
H54B H 0.465281 0.057620 0.511327 0.062 Uiso 1 1 calc GR . . . .
H54C H 0.394662 0.001662 0.503186 0.062 Uiso 1 1 calc GR . . . .
C27 C 0.44463(13) 0.59548(19) 0.28891(6) 0.0398(6) Uani 1 1 d . . . . .
H27A H 0.417010 0.644712 0.277650 0.060 Uiso 1 1 calc GR . . . .
H27B H 0.492728 0.597696 0.280450 0.060 Uiso 1 1 calc GR . . . .
H27C H 0.444405 0.606079 0.313626 0.060 Uiso 1 1 calc GR . . . .
C24 C 0.10005(13) 0.5555(2) 0.27584(7) 0.0458(7) Uani 1 1 d . . . . .
H24A H 0.084702 0.555557 0.299705 0.069 Uiso 1 1 calc GR . . . .
H24B H 0.059291 0.550996 0.260828 0.069 Uiso 1 1 calc GR . . . .
H24C H 0.125355 0.614163 0.270986 0.069 Uiso 1 1 calc GR . . . .
C23 C 0.11088(13) 0.3774(2) 0.27641(7) 0.0458(7) Uani 1 1 d . . . . .
H23A H 0.143151 0.325043 0.272018 0.069 Uiso 1 1 calc GR . . . .
H23B H 0.070334 0.371757 0.261310 0.069 Uiso 1 1 calc GR . . . .
H23C H 0.095450 0.375099 0.300249 0.069 Uiso 1 1 calc GR . . . .
B2 B 0.26778(12) 0.64987(16) 0.23064(6) 0.0196(5) Uani 1 1 d . . . . .
B1 B 0.25919(13) 0.09624(16) 0.44875(6) 0.0210(5) Uani 1 1 d . . . . .
H2A H 0.2848(12) 0.6570(17) 0.2577(6) 0.035(7) Uiso 1 1 d . . . . .
H1A H 0.2004(13) 0.0730(17) 0.4540(6) 0.035(7) Uiso 1 1 d . . . . .
H1B H 0.2758(12) 0.0830(17) 0.4212(6) 0.036(7) Uiso 1 1 d . . . . .
H2B H 0.3003(13) 0.6952(19) 0.2123(6) 0.044(7) Uiso 1 1 d . . . . .
H1C H 0.2922(13) 0.0524(18) 0.4663(6) 0.039(7) Uiso 1 1 d . . . . .
H2C H 0.2106(13) 0.6671(17) 0.2271(6) 0.037(7) Uiso 1 1 d . . . . .

loop_
_atom_site_aniso_label
_atom_site_aniso_U_11
_atom_site_aniso_U_22
_atom_site_aniso_U_33
_atom_site_aniso_U_23
_atom_site_aniso_U_13
_atom_site_aniso_U_12
N1 0.0190(8) 0.0150(8) 0.0131(7) -0.0003(6) -0.0010(6) 0.0005(6)
N2 0.0181(8) 0.0156(8) 0.0134(8) 0.0002(6) 0.0006(6) -0.0001(6)
N4 0.0253(9) 0.0141(8) 0.0133(8) -0.0002(6) 0.0023(6) -0.0021(7)
N3 0.0255(9) 0.0139(8) 0.0136(8) -0.0009(6) 0.0003(6) -0.0022(7)
C56 0.0112(9) 0.0204(10) 0.0157(9) 0.0022(7) 0.0002(7) 0.0013(7)
C1 0.0200(10) 0.0166(9) 0.0117(8) 0.0001(7) -0.0003(7) 0.0016(8)
C16 0.0223(10) 0.0156(9) 0.0128(9) 0.0004(7) 0.0010(7) -0.0002(8)
C28 0.0286(11) 0.0125(9) 0.0134(9) 0.0010(7) 0.0000(8) -0.0017(8)
C6 0.0187(10) 0.0176(9) 0.0129(9) -0.0007(7) 0.0010(7) 0.0009(8)
C45 0.0253(10) 0.0176(10) 0.0148(9) -0.0024(7) 0.0018(8) 0.0017(8)
C7 0.0184(10) 0.0212(10) 0.0203(10) 0.0014(8) 0.0001(8) 0.0001(8)
C43 0.0188(10) 0.0174(10) 0.0149(9) 0.0008(7) 0.0007(7) 0.0001(8)
C44 0.0273(10) 0.0156(9) 0.0118(8) 0.0000(7) 0.0031(8) 0.0000(8)
C18 0.0260(11) 0.0244(10) 0.0173(10) 0.0005(8) -0.0039(8) -0.0012(9)
C3 0.0201(10) 0.0241(10) 0.0174(9) 0.0014(8) -0.0033(8) 0.0038(8)
C2 0.0193(10) 0.0197(10) 0.0160(9) -0.0009(8) -0.0008(7) 0.0010(8)
C17 0.0214(10) 0.0193(10) 0.0167(9) 0.0015(8) 0.0007(8) -0.0011(8)
C21 0.0223(10) 0.0223(10) 0.0173(9) 0.0038(8) 0.0014(8) 0.0013(8)
C34 0.0263(11) 0.0260(11) 0.0191(10) 0.0027(8) 0.0028(8) 0.0014(9)
C10 0.0169(10) 0.0284(11) 0.0236(10) 0.0050(8) -0.0010(8) -0.0009(8)
C49 0.0269(11) 0.0170(10) 0.0152(9) -0.0037(7) 0.0007(8) 0.0003(8)
C5 0.0234(10) 0.0205(10) 0.0169(9) 0.0025(8) 0.0021(8) -0.0001(8)
C40 0.0304(11) 0.0144(9) 0.0177(10) -0.0008(8) -0.0001(8) -0.0012(8)
C29 0.0280(11) 0.0168(10) 0.0179(10) 0.0012(8) -0.0005(8) -0.0023(8)
C20 0.0241(11) 0.0276(11) 0.0201(10) 0.0027(8) 0.0057(8) 0.0030(9)
C50 0.0240(11) 0.0264(11) 0.0230(10) 0.0024(9) 0.0019(9) 0.0014(9)
C13 0.0258(11) 0.0159(10) 0.0175(9) -0.0017(8) -0.0019(8) 0.0006(8)
C48 0.0268(11) 0.0236(11) 0.0180(10) -0.0018(8) 0.0044(8) -0.0039(9)
C14 0.0265(11) 0.0183(10) 0.0180(9) -0.0005(8) 0.0008(8) 0.0019(8)
C53 0.0233(11) 0.0261(11) 0.0207(10) -0.0005(8) 0.0030(8) 0.0039(9)
C4 0.0295(11) 0.0223(10) 0.0139(9) 0.0025(8) -0.0011(8) 0.0035(9)
C33 0.0272(11) 0.0167(10) 0.0176(10) 0.0013(8) 0.0010(8) 0.0002(8)
C9 0.0220(11) 0.0258(11) 0.0309(11) 0.0022(9) -0.0035(9) -0.0041(9)
C32 0.0318(12) 0.0260(11) 0.0163(10) 0.0008(8) 0.0049(8) 0.0018(9)
C25 0.0213(10) 0.0332(12) 0.0172(10) 0.0044(9) -0.0016(8) -0.0026(9)
C19 0.0337(12) 0.0236(11) 0.0129(9) 0.0020(8) 0.0029(8) -0.0002(9)
C8 0.0211(11) 0.0319(12) 0.0318(12) -0.0031(9) 0.0006(9) 0.0021(9)
C47 0.0354(12) 0.0198(10) 0.0154(9) 0.0006(8) 0.0034(8) -0.0013(9)
C15 0.0286(11) 0.0160(10) 0.0204(10) 0.0013(8) -0.0009(8) 0.0026(8)
C37 0.0252(11) 0.0284(11) 0.0192(10) 0.0028(8) 0.0004(8) -0.0019(9)
C41 0.0326(12) 0.0178(10) 0.0182(10) -0.0023(8) -0.0019(8) -0.0026(9)
C46 0.0319(12) 0.0216(10) 0.0172(10) 0.0008(8) -0.0006(8) 0.0047(9)
C42 0.0334(12) 0.0158(10) 0.0176(9) -0.0032(8) 0.0016(8) 0.0008(8)
C12 0.0248(11) 0.0299(12) 0.0351(12) 0.0032(10) -0.0043(9) -0.0051(9)
C31 0.0378(13) 0.0252(11) 0.0139(9) 0.0007(8) -0.0006(8) 0.0004(9)
C30 0.0306(12) 0.0227(11) 0.0212(10) 0.0009(8) -0.0053(9) -0.0019(9)
C11 0.0220(11) 0.0444(14) 0.0319(12) 0.0003(10) 0.0058(9) -0.0015(10)
C22 0.0183(10) 0.0471(14) 0.0211(10) 0.0044(10) 0.0010(8) -0.0015(10)
C39 0.0281(12) 0.0405(14) 0.0325(12) 0.0036(10) -0.0016(9) -0.0081(10)
C36 0.0304(12) 0.0422(14) 0.0351(13) 0.0125(11) -0.0046(10) -0.0071(11)
C55 0.0255(11) 0.0401(13) 0.0320(12) -0.0046(10) 0.0055(9) -0.0037(10)
C35 0.0325(13) 0.0321(13) 0.0399(13) 0.0023(10) -0.0012(10) 0.0072(10)
C52 0.0283(12) 0.0389(14) 0.0437(14) 0.0040(11) -0.0084(10) -0.0022(10)
C38 0.0327(13) 0.0369(13) 0.0379(13) 0.0052(11) 0.0096(10) 0.0067(11)
C26 0.0268(12) 0.0621(17) 0.0325(13) 0.0163(12) 0.0041(10) 0.0107(12)
C51 0.0372(13) 0.0372(13) 0.0327(13) 0.0017(10) 0.0057(10) 0.0113(11)
C54 0.0323(13) 0.0366(14) 0.0551(16) -0.0071(12) 0.0068(12) 0.0095(11)
C27 0.0341(13) 0.0532(16) 0.0321(12) -0.0023(11) 0.0028(10) -0.0199(12)
C24 0.0259(13) 0.075(2) 0.0367(14) 0.0067(13) 0.0013(10) 0.0152(13)
C23 0.0333(14) 0.0664(19) 0.0378(14) 0.0065(13) -0.0068(11) -0.0191(13)
B2 0.0237(12) 0.0175(11) 0.0177(11) -0.0002(9) 0.0010(9) 0.0031(9)
B1 0.0295(13) 0.0173(11) 0.0163(10) -0.0001(9) 0.0005(9) -0.0014(9)

loop_
_atom_type_symbol
_atom_type_description
_atom_type_scat_dispersion_real
_atom_type_scat_dispersion_imag
_atom_type_scat_source
C C 0.0033 0.0016 'International Tables Vol C Tables 4.2.6.8 and 6.1.1.4'
H H 0.0000 0.0000 'International Tables Vol C Tables 4.2.6.8 and 6.1.1.4'
B B 0.0013 0.0007 'International Tables Vol C Tables 4.2.6.8 and 6.1.1.4'
N N 0.0061 0.0033 'International Tables Vol C Tables 4.2.6.8 and 6.1.1.4'

loop_
_geom_angle_atom_site_label_1
_geom_angle_atom_site_label_2
_geom_angle_atom_site_label_3
_geom_angle
_geom_angle_site_symmetry_1
_geom_angle_site_symmetry_3
_geom_angle_publ_flag
C56 N1 C1 120.77(15) . . ?
C56 N1 C13 123.70(15) . . ?
C1 N1 C13 115.23(14) . . ?
C56 N2 C16 121.52(16) . . ?
C56 N2 C15 124.73(16) . . ?
C16 N2 C15 113.12(15) . . ?
C43 N4 C44 120.26(15) . . ?
C43 N4 C42 123.79(16) . . ?
C44 N4 C42 115.94(14) . . ?
C28 N3 C40 113.61(15) . . ?
C43 N3 C28 121.11(16) . . ?
C43 N3 C40 124.86(16) . . ?
N1 C56 B2 120.14(16) . . ?
N2 C56 N1 117.43(17) . . ?
N2 C56 B2 122.43(16) . . ?
C6 C1 N1 119.14(16) . . ?
C2 C1 N1 118.71(17) . . ?
C2 C1 C6 122.07(17) . . ?
C17 C16 N2 118.72(17) . . ?
C21 C16 N2 118.93(17) . . ?
C21 C16 C17 122.17(17) . . ?
C29 C28 N3 118.98(17) . . ?
C33 C28 N3 118.38(17) . . ?
C33 C28 C29 122.53(17) . . ?
C1 C6 C7 122.32(17) . . ?
C5 C6 C1 117.66(17) . . ?
C5 C6 C7 120.01(17) . . ?
C44 C45 C53 121.93(17) . . ?
C46 C45 C44 117.76(18) . . ?
C46 C45 C53 120.28(18) . . ?
C6 C7 H7 107.9 . . ?
C6 C7 C9 111.62(16) . . ?
C6 C7 C8 110.35(16) . . ?
C9 C7 H7 107.9 . . ?
C9 C7 C8 110.96(17) . . ?
C8 C7 H7 107.9 . . ?
N4 C43 B1 120.08(16) . . ?
N3 C43 N4 117.17(17) . . ?
N3 C43 B1 122.75(16) . . ?
C45 C44 N4 118.40(17) . . ?
C49 C44 N4 119.04(17) . . ?
C49 C44 C45 122.52(17) . . ?
C17 C18 H18 119.4 . . ?
C19 C18 H18 119.4 . . ?
C19 C18 C17 121.29(19) . . ?
C2 C3 H3 119.5 . . ?
C4 C3 H3 119.5 . . ?
C4 C3 C2 121.09(18) . . ?
C1 C2 C3 117.95(18) . . ?
C1 C2 C10 122.93(17) . . ?
C3 C2 C10 119.11(17) . . ?
C16 C17 C25 122.48(17) . . ?
C18 C17 C16 117.82(18) . . ?
C18 C17 C25 119.64(18) . . ?
C16 C21 C20 117.64(18) . . ?
C16 C21 C22 122.96(17) . . ?
C20 C21 C22 119.39(18) . . ?
C33 C34 H34 107.8 . . ?
C33 C34 C36 111.92(17) . . ?
C33 C34 C35 110.44(18) . . ?
C36 C34 H34 107.8 . . ?
C36 C34 C35 111.02(19) . . ?
C35 C34 H34 107.8 . . ?
C2 C10 H10 107.7 . . ?
C2 C10 C12 111.50(17) . . ?
C2 C10 C11 111.33(17) . . ?
C12 C10 H10 107.7 . . ?
C11 C10 H10 107.7 . . ?
C11 C10 C12 110.79(18) . . ?
C44 C49 C50 122.33(17) . . ?
C48 C49 C44 117.42(18) . . ?
C48 C49 C50 120.25(18) . . ?
C6 C5 H5 119.3 . . ?
C4 C5 C6 121.45(18) . . ?
C4 C5 H5 119.3 . . ?
N3 C40 H40A 109.6 . . ?
N3 C40 H40B 109.6 . . ?
N3 C40 C41 110.37(16) . . ?
H40A C40 H40B 108.1 . . ?
C41 C40 H40A 109.6 . . ?
C41 C40 H40B 109.6 . . ?
C28 C29 C37 122.70(17) . . ?
C30 C29 C28 117.50(19) . . ?
C30 C29 C37 119.80(18) . . ?
C21 C20 H20 119.3 . . ?
C19 C20 C21 121.38(19) . . ?
C19 C20 H20 119.3 . . ?
C49 C50 H50 107.6 . . ?
C49 C50 C52 112.31(18) . . ?
C49 C50 C51 111.04(17) . . ?
C52 C50 H50 107.6 . . ?
C51 C50 H50 107.6 . . ?
C51 C50 C52 110.38(19) . . ?
N1 C13 H13A 109.7 . . ?
N1 C13 H13B 109.7 . . ?
N1 C13 C14 109.73(15) . . ?
H13A C13 H13B 108.2 . . ?
C14 C13 H13A 109.7 . . ?
C14 C13 H13B 109.7 . . ?
C49 C48 H48 119.3 . . ?
C47 C48 C49 121.41(19) . . ?
C47 C48 H48 119.3 . . ?
C13 C14 H14A 110.0 . . ?
C13 C14 H14B 110.0 . . ?
C13 C14 C15 108.68(16) . . ?
H14A C14 H14B 108.3 . . ?
C15 C14 H14A 110.0 . . ?
C15 C14 H14B 110.0 . . ?
C45 C53 H53 107.6 . . ?
C45 C53 C55 112.08(16) . . ?
C45 C53 C54 112.03(18) . . ?
C55 C53 H53 107.6 . . ?
C54 C53 H53 107.6 . . ?
C54 C53 C55 109.83(19) . . ?
C3 C4 C5 119.76(18) . . ?
C3 C4 H4 120.1 . . ?
C5 C4 H4 120.1 . . ?
C28 C33 C34 122.10(17) . . ?
C32 C33 C28 117.54(19) . . ?
C32 C33 C34 120.30(18) . . ?
C7 C9 H9A 109.5 . . ?
C7 C9 H9B 109.5 . . ?
C7 C9 H9C 109.5 . . ?
H9A C9 H9B 109.5 . . ?
H9A C9 H9C 109.5 . . ?
H9B C9 H9C 109.5 . . ?
C33 C32 H32 119.4 . . ?
C31 C32 C33 121.2(2) . . ?
C31 C32 H32 119.4 . . ?
C17 C25 H25 108.1 . . ?
C17 C25 C26 111.40(17) . . ?
C17 C25 C27 109.98(18) . . ?
C26 C25 H25 108.1 . . ?
C26 C25 C27 111.15(19) . . ?
C27 C25 H25 108.1 . . ?
C18 C19 C20 119.68(18) . . ?
C18 C19 H19 120.2 . . ?
C20 C19 H19 120.2 . . ?
C7 C8 H8A 109.5 . . ?
C7 C8 H8B 109.5 . . ?
C7 C8 H8C 109.5 . . ?
H8A C8 H8B 109.5 . . ?
H8A C8 H8C 109.5 . . ?
H8B C8 H8C 109.5 . . ?
C48 C47 H47 120.0 . . ?
C48 C47 C46 119.98(19) . . ?
C46 C47 H47 120.0 . . ?
N2 C15 C14 110.75(16) . . ?
N2 C15 H15A 109.5 . . ?
N2 C15 H15B 109.5 . . ?
C14 C15 H15A 109.5 . . ?
C14 C15 H15B 109.5 . . ?
H15A C15 H15B 108.1 . . ?
C29 C37 H37 107.5 . . ?
C29 C37 C39 111.34(18) . . ?
C29 C37 C38 111.51(17) . . ?
C39 C37 H37 107.5 . . ?
C38 C37 H37 107.5 . . ?
C38 C37 C39 111.17(19) . . ?
C40 C41 H41A 110.1 . . ?
C40 C41 H41B 110.1 . . ?
H41A C41 H41B 108.4 . . ?
C42 C41 C40 108.02(17) . . ?
C42 C41 H41A 110.1 . . ?
C42 C41 H41B 110.1 . . ?
C45 C46 H46 119.6 . . ?
C47 C46 C45 120.90(19) . . ?
C47 C46 H46 119.6 . . ?
N4 C42 C41 109.71(16) . . ?
N4 C42 H42A 109.7 . . ?
N4 C42 H42B 109.7 . . ?
C41 C42 H42A 109.7 . . ?
C41 C42 H42B 109.7 . . ?
H42A C42 H42B 108.2 . . ?
C10 C12 H12A 109.5 . . ?
C10 C12 H12B 109.5 . . ?
C10 C12 H12C 109.5 . . ?
H12A C12 H12B 109.5 . . ?
H12A C12 H12C 109.5 . . ?
H12B C12 H12C 109.5 . . ?
C32 C31 H31 120.0 . . ?
C32 C31 C30 120.00(19) . . ?
C30 C31 H31 120.0 . . ?
C29 C30 H30 119.4 . . ?
C31 C30 C29 121.2(2) . . ?
C31 C30 H30 119.4 . . ?
C10 C11 H11A 109.5 . . ?
C10 C11 H11B 109.5 . . ?
C10 C11 H11C 109.5 . . ?
H11A C11 H11B 109.5 . . ?
H11A C11 H11C 109.5 . . ?
H11B C11 H11C 109.5 . . ?
C21 C22 H22 107.7 . . ?
C21 C22 C24 110.41(19) . . ?
C21 C22 C23 111.31(18) . . ?
C24 C22 H22 107.7 . . ?
C24 C22 C23 111.9(2) . . ?
C23 C22 H22 107.7 . . ?
C37 C39 H39A 109.5 . . ?
C37 C39 H39B 109.5 . . ?
C37 C39 H39C 109.5 . . ?
H39A C39 H39B 109.5 . . ?
H39A C39 H39C 109.5 . . ?
H39B C39 H39C 109.5 . . ?
C34 C36 H36A 109.5 . . ?
C34 C36 H36B 109.5 . . ?
C34 C36 H36C 109.5 . . ?
H36A C36 H36B 109.5 . . ?
H36A C36 H36C 109.5 . . ?
H36B C36 H36C 109.5 . . ?
C53 C55 H55A 109.5 . . ?
C53 C55 H55B 109.5 . . ?
C53 C55 H55C 109.5 . . ?
H55A C55 H55B 109.5 . . ?
H55A C55 H55C 109.5 . . ?
H55B C55 H55C 109.5 . . ?
C34 C35 H35A 109.5 . . ?
C34 C35 H35B 109.5 . . ?
C34 C35 H35C 109.5 . . ?
H35A C35 H35B 109.5 . . ?
H35A C35 H35C 109.5 . . ?
H35B C35 H35C 109.5 . . ?
C50 C52 H52A 109.5 . . ?
C50 C52 H52B 109.5 . . ?
C50 C52 H52C 109.5 . . ?
H52A C52 H52B 109.5 . . ?
H52A C52 H52C 109.5 . . ?
H52B C52 H52C 109.5 . . ?
C37 C38 H38A 109.5 . . ?
C37 C38 H38B 109.5 . . ?
C37 C38 H38C 109.5 . . ?
H38A C38 H38B 109.5 . . ?
H38A C38 H38C 109.5 . . ?
H38B C38 H38C 109.5 . . ?
C25 C26 H26A 109.5 . . ?
C25 C26 H26B 109.5 . . ?
C25 C26 H26C 109.5 . . ?
H26A C26 H26B 109.5 . . ?
H26A C26 H26C 109.5 . . ?
H26B C26 H26C 109.5 . . ?
C50 C51 H51A 109.5 . . ?
C50 C51 H51B 109.5 . . ?
C50 C51 H51C 109.5 . . ?
H51A C51 H51B 109.5 . . ?
H51A C51 H51C 109.5 . . ?
H51B C51 H51C 109.5 . . ?
C53 C54 H54A 109.5 . . ?
C53 C54 H54B 109.5 . . ?
C53 C54 H54C 109.5 . . ?
H54A C54 H54B 109.5 . . ?
H54A C54 H54C 109.5 . . ?
H54B C54 H54C 109.5 . . ?
C25 C27 H27A 109.5 . . ?
C25 C27 H27B 109.5 . . ?
C25 C27 H27C 109.5 . . ?
H27A C27 H27B 109.5 . . ?
H27A C27 H27C 109.5 . . ?
H27B C27 H27C 109.5 . . ?
C22 C24 H24A 109.5 . . ?
C22 C24 H24B 109.5 . . ?
C22 C24 H24C 109.5 . . ?
H24A C24 H24B 109.5 . . ?
H24A C24 H24C 109.5 . . ?
H24B C24 H24C 109.5 . . ?
C22 C23 H23A 109.5 . . ?
C22 C23 H23B 109.5 . . ?
C22 C23 H23C 109.5 . . ?
H23A C23 H23B 109.5 . . ?
H23A C23 H23C 109.5 . . ?
H23B C23 H23C 109.5 . . ?
C56 B2 H2A 110.1(12) . . ?
C56 B2 H2B 106.5(13) . . ?
C56 B2 H2C 105.6(13) . . ?
H2A B2 H2B 112.6(18) . . ?
H2A B2 H2C 112.4(17) . . ?
H2B B2 H2C 109.2(17) . . ?
C43 B1 H1A 108.0(12) . . ?
C43 B1 H1B 113.3(12) . . ?
C43 B1 H1C 107.4(13) . . ?
H1A B1 H1B 112.4(16) . . ?
H1A B1 H1C 106.0(17) . . ?
H1B B1 H1C 109.3(17) . . ?

loop_
_geom_bond_atom_site_label_1
_geom_bond_atom_site_label_2
_geom_bond_distance
_geom_bond_site_symmetry_2
_geom_bond_publ_flag
N1 C56 1.352(2) . ?
N1 C1 1.446(2) . ?
N1 C13 1.474(2) . ?
N2 C56 1.337(2) . ?
N2 C16 1.451(2) . ?
N2 C15 1.474(2) . ?
N4 C43 1.348(2) . ?
N4 C44 1.447(2) . ?
N4 C42 1.469(2) . ?
N3 C28 1.449(2) . ?
N3 C43 1.340(2) . ?
N3 C40 1.471(2) . ?
C56 B2 1.609(3) . ?
C1 C6 1.404(3) . ?
C1 C2 1.398(3) . ?
C16 C17 1.396(3) . ?
C16 C21 1.395(3) . ?
C28 C29 1.398(3) . ?
C28 C33 1.397(3) . ?
C6 C7 1.520(3) . ?
C6 C5 1.393(3) . ?
C45 C44 1.402(3) . ?
C45 C53 1.522(3) . ?
C45 C46 1.397(3) . ?
C7 H7 1.0000 . ?
C7 C9 1.531(3) . ?
C7 C8 1.532(3) . ?
C43 B1 1.602(3) . ?
C44 C49 1.398(3) . ?
C18 H18 0.9500 . ?
C18 C17 1.395(3) . ?
C18 C19 1.379(3) . ?
C3 H3 0.9500 . ?
C3 C2 1.400(3) . ?
C3 C4 1.382(3) . ?
C2 C10 1.514(3) . ?
C17 C25 1.519(3) . ?
C21 C20 1.398(3) . ?
C21 C22 1.519(3) . ?
C34 H34 1.0000 . ?
C34 C33 1.519(3) . ?
C34 C36 1.529(3) . ?
C34 C35 1.533(3) . ?
C10 H10 1.0000 . ?
C10 C12 1.532(3) . ?
C10 C11 1.524(3) . ?
C49 C50 1.516(3) . ?
C49 C48 1.397(3) . ?
C5 H5 0.9500 . ?
C5 C4 1.387(3) . ?
C40 H40A 0.9900 . ?
C40 H40B 0.9900 . ?
C40 C41 1.515(3) . ?
C29 C37 1.523(3) . ?
C29 C30 1.395(3) . ?
C20 H20 0.9500 . ?
C20 C19 1.380(3) . ?
C50 H50 1.0000 . ?
C50 C52 1.534(3) . ?
C50 C51 1.528(3) . ?
C13 H13A 0.9900 . ?
C13 H13B 0.9900 . ?
C13 C14 1.506(3) . ?
C48 H48 0.9500 . ?
C48 C47 1.384(3) . ?
C14 H14A 0.9900 . ?
C14 H14B 0.9900 . ?
C14 C15 1.512(3) . ?
C53 H53 1.0000 . ?
C53 C55 1.526(3) . ?
C53 C54 1.522(3) . ?
C4 H4 0.9500 . ?
C33 C32 1.395(3) . ?
C9 H9A 0.9800 . ?
C9 H9B 0.9800 . ?
C9 H9C 0.9800 . ?
C32 H32 0.9500 . ?
C32 C31 1.380(3) . ?
C25 H25 1.0000 . ?
C25 C26 1.530(3) . ?
C25 C27 1.530(3) . ?
C19 H19 0.9500 . ?
C8 H8A 0.9800 . ?
C8 H8B 0.9800 . ?
C8 H8C 0.9800 . ?
C47 H47 0.9500 . ?
C47 C46 1.387(3) . ?
C15 H15A 0.9900 . ?
C15 H15B 0.9900 . ?
C37 H37 1.0000 . ?
C37 C39 1.529(3) . ?
C37 C38 1.527(3) . ?
C41 H41A 0.9900 . ?
C41 H41B 0.9900 . ?
C41 C42 1.509(3) . ?
C46 H46 0.9500 . ?
C42 H42A 0.9900 . ?
C42 H42B 0.9900 . ?
C12 H12A 0.9800 . ?
C12 H12B 0.9800 . ?
C12 H12C 0.9800 . ?
C31 H31 0.9500 . ?
C31 C30 1.381(3) . ?
C30 H30 0.9500 . ?
C11 H11A 0.9800 . ?
C11 H11B 0.9800 . ?
C11 H11C 0.9800 . ?
C22 H22 1.0000 . ?
C22 C24 1.523(3) . ?
C22 C23 1.531(3) . ?
C39 H39A 0.9800 . ?
C39 H39B 0.9800 . ?
C39 H39C 0.9800 . ?
C36 H36A 0.9800 . ?
C36 H36B 0.9800 . ?
C36 H36C 0.9800 . ?
C55 H55A 0.9800 . ?
C55 H55B 0.9800 . ?
C55 H55C 0.9800 . ?
C35 H35A 0.9800 . ?
C35 H35B 0.9800 . ?
C35 H35C 0.9800 . ?
C52 H52A 0.9800 . ?
C52 H52B 0.9800 . ?
C52 H52C 0.9800 . ?
C38 H38A 0.9800 . ?
C38 H38B 0.9800 . ?
C38 H38C 0.9800 . ?
C26 H26A 0.9800 . ?
C26 H26B 0.9800 . ?
C26 H26C 0.9800 . ?
C51 H51A 0.9800 . ?
C51 H51B 0.9800 . ?
C51 H51C 0.9800 . ?
C54 H54A 0.9800 . ?
C54 H54B 0.9800 . ?
C54 H54C 0.9800 . ?
C27 H27A 0.9800 . ?
C27 H27B 0.9800 . ?
C27 H27C 0.9800 . ?
C24 H24A 0.9800 . ?
C24 H24B 0.9800 . ?
C24 H24C 0.9800 . ?
C23 H23A 0.9800 . ?
C23 H23B 0.9800 . ?
C23 H23C 0.9800 . ?
B2 H2A 1.11(2) . ?
B2 H2B 1.15(3) . ?
B2 H2C 1.13(2) . ?
B1 H1A 1.19(2) . ?
B1 H1B 1.14(2) . ?
B1 H1C 1.12(3) . ?
